data_9001135
loop_
_publ_author_name
'Armbruster, T.'
'Oberhansli, R.'

_publ_section_title
;
 Crystal chemistry of double-ring silicates: Structures of sugilite and
 brannockite
;
_journal_name_full 'American Mineralogist'
_journal_page_first 595
_journal_page_last 600
_journal_volume 73
_journal_year 1988
_chemical_formula_sum 'K Li3 O30 Si12 Sn2'
_chemical_name_mineral Brannockite
_space_group_IT_number 192
_symmetry_space_group_name_Hall '-P 6 2c'
_symmetry_space_group_name_H-M 'P 6/m c c'
_cell_angle_alpha 90
_cell_angle_beta 90
_cell_angle_gamma 120
_cell_length_a 10.002
_cell_length_b 10.002
_cell_length_c 14.263
_cell_formula_units_Z 2
_cell_volume 1235.706
_database_code_amcsd 0001158
_exptl_crystal_density_diffrn 2.995
_cod_original_formula_sum 'K Sn2 Li3 Si12 O30'
_cod_database_code 9001135

loop_
_symmetry_equiv_pos_as_xyz
x,y,z
-x,-x+y,1/2+z
x,x-y,1/2-z
-x+y,-x,-z
x-y,x,z
-y,-x,1/2+z
y,x,1/2-z
y,-x+y,-z
-y,x-y,z
x-y,-y,1/2+z
-x+y,y,1/2-z
x,y,-z
-x,-y,z
x,x-y,1/2+z
-x,-x+y,1/2-z
x-y,x,-z
-x+y,-x,z
y,x,1/2+z
-y,-x,1/2-z
-y,x-y,-z
y,-x+y,z
-x+y,y,1/2+z
x-y,-y,1/2-z
-x,-y,-z

loop_
_atom_site_aniso_label
_atom_site_aniso_U_11
_atom_site_aniso_U_22
_atom_site_aniso_U_33
_atom_site_aniso_U_12
_atom_site_aniso_U_13
_atom_site_aniso_U_23
K 0.01570 0.01570 0.00170 0.00785 0.00000 0.00000
Sn 0.00460 0.00460 0.00450 0.00230 0.00000 0.00000
Li 0.01900 0.01900 0.00800 0.01500 0.00000 0.00000
Si 0.00380 0.00410 0.00290 0.00220 0.00060 0.00110
O1 0.01900 0.01600 0.00300 0.00800 0.00000 0.00000
O2 0.00870 0.01280 0.01340 0.00810 0.00060 0.00040
O3 0.00770 0.00500 0.00720 0.00330 -0.00130 -0.00360

loop_
_atom_site_label
_atom_site_fract_x
_atom_site_fract_y
_atom_site_fract_z
K 0.00000 0.00000 0.25000
Sn 0.33333 0.66667 0.25000
Li 0.50000 0.50000 0.25000
Si 0.23866 0.35649 0.39057
O1 0.13180 0.39770 0.00000
O2 0.22370 0.28070 0.13420
O3 0.15980 0.50380 0.17260

loop_
_cod_related_entry_id
_cod_related_entry_database
_cod_related_entry_code
1 AMCSD 0001158
